data_1555103
loop_
_publ_author_name
'Chen, Xiaoyan'
'Zhou, Hao'
'Chen, Zhiyuan'

_publ_section_title
;
 Pd/P/dba-Promoted cascade annulations to produce fused medium-sized
 sulfoximine polyheterocycles
;
_journal_issue 19
_journal_name_full 'Organic Chemistry Frontiers'
_journal_page_first 3415
_journal_paper_doi 10.1039/C9QO00880B
_journal_volume 6
_journal_year 2019
_chemical_formula_sum 'C22 H21 N O3 S'
_chemical_formula_weight 379.46
_space_group_crystal_system monoclinic
_space_group_IT_number 15
_space_group_name_Hall '-C 2yc'
_space_group_name_H-M_alt 'C 1 2/c 1'
_atom_sites_solution_hydrogens geom
_audit_block_doi 10.5517/ccdc.csd.cc22jzcz
_audit_creation_method SHELXL-2014/7
_audit_update_record
;
2019-06-14 deposited with the CCDC.	2019-08-23 downloaded from the CCDC.
;
_cell_angle_alpha 90
_cell_angle_beta 90.182(5)
_cell_angle_gamma 90
_cell_formula_units_Z 8
_cell_length_a 19.5977(12)
_cell_length_b 8.1238(4)
_cell_length_c 23.2996(12)
_cell_measurement_reflns_used 4603
_cell_measurement_temperature 293(2)
_cell_measurement_theta_max 28.6690
_cell_measurement_theta_min 4.1470
_cell_volume 3709.5(3)
_computing_cell_refinement 'Bruker SAINT'
_computing_data_collection 'Bruker APEX2'
_computing_data_reduction 'Bruker SAINT, SADABS and XPREP'
_computing_molecular_graphics 'Bruker SHELXTL'
_computing_publication_material 'Bruker SHELXTL'
_computing_structure_refinement 'SHELXL-2014/7 (Sheldrick, 2014)'
_computing_structure_solution 'SHELXS-97 (Sheldrick, 2008)'
_diffrn_ambient_temperature 293(2)
_diffrn_measured_fraction_theta_full 0.957
_diffrn_measured_fraction_theta_max 0.955
_diffrn_measurement_device_type 'Bruker APEX-II CCD'
_diffrn_measurement_method '\w scans'
_diffrn_radiation_type MoK\a
_diffrn_radiation_wavelength 0.71073
_diffrn_reflns_av_R_equivalents 0.0194
_diffrn_reflns_av_unetI/netI 0.0210
_diffrn_reflns_Laue_measured_fraction_full 0.957
_diffrn_reflns_Laue_measured_fraction_max 0.955
_diffrn_reflns_limit_h_max 23
_diffrn_reflns_limit_h_min -20
_diffrn_reflns_limit_k_max 8
_diffrn_reflns_limit_k_min -9
_diffrn_reflns_limit_l_max 22
_diffrn_reflns_limit_l_min -28
_diffrn_reflns_number 9887
_diffrn_reflns_point_group_measured_fraction_full 0.957
_diffrn_reflns_point_group_measured_fraction_max 0.955
_diffrn_reflns_theta_full 25.242
_diffrn_reflns_theta_max 25.593
_diffrn_reflns_theta_min 3.498
_exptl_absorpt_coefficient_mu 0.197
_exptl_absorpt_correction_T_max 1.00000
_exptl_absorpt_correction_T_min 0.76479
_exptl_absorpt_correction_type multi-scan
_exptl_crystal_colour colorless
_exptl_crystal_density_diffrn 1.359
_exptl_crystal_description block
_exptl_crystal_F_000 1600
_exptl_crystal_size_max 0.22
_exptl_crystal_size_mid 0.20
_exptl_crystal_size_min 0.18
_refine_diff_density_max 0.275
_refine_diff_density_min -0.353
_refine_diff_density_rms 0.038
_refine_ls_extinction_method none
_refine_ls_goodness_of_fit_ref 1.007
_refine_ls_hydrogen_treatment constr
_refine_ls_matrix_type full
_refine_ls_number_parameters 244
_refine_ls_number_reflns 3319
_refine_ls_number_restraints 0
_refine_ls_restrained_S_all 1.007
_refine_ls_R_factor_all 0.0458
_refine_ls_R_factor_gt 0.0412
_refine_ls_shift/su_max 0.000
_refine_ls_shift/su_mean 0.000
_refine_ls_structure_factor_coef Fsqd
_refine_ls_weighting_details 'w=1/[\s^2^(Fo^2^)+(0.0500P)^2^+5.0000P] where P=(Fo^2^+2Fc^2^)/3'
_refine_ls_weighting_scheme calc
_refine_ls_wR_factor_gt 0.1085
_refine_ls_wR_factor_ref 0.1121
_reflns_Friedel_coverage 0.000
_reflns_number_gt 2988
_reflns_number_total 3319
_reflns_threshold_expression 'I > 2\s(I)'
_cod_data_source_file c9qo00880b2.cif
_cod_data_source_block cxy0280
_cod_original_sg_symbol_H-M 'C 2/c'
_cod_database_code 1555103
_shelx_shelxl_version_number 2014/7
_shelx_space_group_comment
;
The symmetry employed for this shelxl refinement is uniquely defined
by the following loop, which should always be used as a source of
symmetry information in preference to the above space-group names.
They are only intended as comments.
;
_exptl_absorpt_special_details sadabs

loop_
_space_group_symop_operation_xyz
'x, y, z'
'-x, y, -z+1/2'
'x+1/2, y+1/2, z'
'-x+1/2, y+1/2, -z+1/2'
'-x, -y, -z'
'x, -y, z-1/2'
'-x+1/2, -y+1/2, -z'
'x+1/2, -y+1/2, z-1/2'

loop_
_atom_site_label
_atom_site_type_symbol
_atom_site_fract_x
_atom_site_fract_y
_atom_site_fract_z
_atom_site_U_iso_or_equiv
_atom_site_adp_type
_atom_site_occupancy
_atom_site_site_symmetry_order
_atom_site_calc_flag
_atom_site_refinement_flags_posn
_atom_site_refinement_flags_adp
C1 C 0.20851(10) 0.8006(2) 0.13778(8) 0.0361(5) Uani 1 1 d . .
C2 C 0.15492(10) 0.8036(2) 0.09735(8) 0.0356(4) Uani 1 1 d . .
C3 C 0.16733(10) 0.8791(3) 0.04480(8) 0.0385(5) Uani 1 1 d . .
H3A H 0.1323 0.8836 0.0178 0.046 Uiso 1 1 calc R U
C4 C 0.23015(10) 0.9479(3) 0.03121(8) 0.0381(5) Uani 1 1 d . .
C5 C 0.28269(11) 0.9402(3) 0.07111(9) 0.0454(5) Uani 1 1 d . .
H5A H 0.3253 0.9838 0.0624 0.054 Uiso 1 1 calc R U
C6 C 0.27156(11) 0.8680(3) 0.12361(9) 0.0447(5) Uani 1 1 d . .
H6A H 0.3070 0.8640 0.1503 0.054 Uiso 1 1 calc R U
C7 C 0.23882(11) 1.0265(3) -0.02579(9) 0.0429(5) Uani 1 1 d . .
C8 C 0.31676(14) 1.1655(3) -0.08583(11) 0.0591(7) Uani 1 1 d . .
H8A H 0.3630 1.2043 -0.0856 0.089 Uiso 1 1 calc R U
H8B H 0.3108 1.0875 -0.1164 0.089 Uiso 1 1 calc R U
H8C H 0.2863 1.2567 -0.0915 0.089 Uiso 1 1 calc R U
C9 C 0.04337(12) 0.6800(3) 0.05685(9) 0.0529(6) Uani 1 1 d . .
H9A H 0.0675 0.6560 0.0210 0.064 Uiso 1 1 calc R U
C10 C 0.08930(11) 0.7125(3) 0.11035(9) 0.0394(5) Uani 1 1 d . .
H10A H 0.1018 0.6052 0.1265 0.047 Uiso 1 1 calc R U
C11 C 0.03689(10) 0.7971(3) 0.15357(8) 0.0365(5) Uani 1 1 d . .
H11A H 0.0290 0.7202 0.1852 0.044 Uiso 1 1 calc R U
C12 C -0.02976(11) 0.8039(3) 0.11662(10) 0.0505(6) Uani 1 1 d . .
H12A H -0.0649 0.8810 0.1297 0.061 Uiso 1 1 calc R U
C13 C -0.05147(13) 0.6266(4) 0.11091(10) 0.0609(7) Uani 1 1 d . .
H13A H -0.0884 0.5777 0.1291 0.073 Uiso 1 1 calc R U
C14 C -0.00873(14) 0.5531(4) 0.07549(10) 0.0625(7) Uani 1 1 d . .
H14A H -0.0103 0.4435 0.0641 0.075 Uiso 1 1 calc R U
C15 C -0.00145(12) 0.8344(4) 0.05638(10) 0.0586(7) Uani 1 1 d . .
H15A H -0.0364 0.8315 0.0268 0.070 Uiso 1 1 calc R U
H15B H 0.0248 0.9353 0.0537 0.070 Uiso 1 1 calc R U
C16 C 0.06086(10) 0.9580(2) 0.17918(8) 0.0349(4) Uani 1 1 d . .
C17 C 0.11344(10) 0.9624(2) 0.22030(8) 0.0328(4) Uani 1 1 d . .
C18 C 0.13527(11) 1.1083(3) 0.24528(10) 0.0431(5) Uani 1 1 d . .
H18A H 0.1707 1.1073 0.2719 0.052 Uiso 1 1 calc R U
C19 C 0.10441(13) 1.2547(3) 0.23061(11) 0.0524(6) Uani 1 1 d . .
H19A H 0.1185 1.3528 0.2475 0.063 Uiso 1 1 calc R U
C20 C 0.05296(13) 1.2544(3) 0.19108(11) 0.0539(6) Uani 1 1 d . .
H20A H 0.0320 1.3531 0.1811 0.065 Uiso 1 1 calc R U
C21 C 0.03138(11) 1.1092(3) 0.16550(10) 0.0463(5) Uani 1 1 d . .
H21A H -0.0037 1.1128 0.1385 0.056 Uiso 1 1 calc R U
C22 C 0.20813(12) 0.8202(3) 0.29886(9) 0.0484(5) Uani 1 1 d . .
H22A H 0.2417 0.9003 0.2881 0.073 Uiso 1 1 calc R U
H22B H 0.1808 0.8632 0.3295 0.073 Uiso 1 1 calc R U
H22C H 0.2305 0.7214 0.3115 0.073 Uiso 1 1 calc R U
N1 N 0.20259(10) 0.7203(2) 0.19122(7) 0.0451(5) Uani 1 1 d . .
O1 O 0.19573(9) 1.0359(3) -0.06235(7) 0.0631(5) Uani 1 1 d . .
O2 O 0.30192(8) 1.0874(2) -0.03196(7) 0.0543(4) Uani 1 1 d . .
O3 O 0.10711(8) 0.65490(18) 0.25965(6) 0.0475(4) Uani 1 1 d . .
S1 S 0.15542(3) 0.77528(6) 0.23918(2) 0.03342(16) Uani 1 1 d . .

loop_
_atom_site_aniso_label
_atom_site_aniso_U_11
_atom_site_aniso_U_22
_atom_site_aniso_U_33
_atom_site_aniso_U_23
_atom_site_aniso_U_13
_atom_site_aniso_U_12
C1 0.0376(12) 0.0400(11) 0.0305(10) -0.0060(8) -0.0022(8) 0.0084(8)
C2 0.0344(11) 0.0410(11) 0.0314(10) -0.0068(8) -0.0013(8) 0.0026(8)
C3 0.0352(11) 0.0497(12) 0.0305(10) -0.0044(9) -0.0044(8) 0.0016(9)
C4 0.0366(12) 0.0467(11) 0.0310(10) -0.0049(8) 0.0002(8) 0.0007(9)
C5 0.0334(12) 0.0609(14) 0.0419(12) -0.0045(10) -0.0009(9) -0.0034(10)
C6 0.0351(12) 0.0611(14) 0.0380(11) -0.0051(10) -0.0096(9) 0.0032(10)
C7 0.0410(12) 0.0501(12) 0.0377(11) -0.0054(9) 0.0039(10) 0.0010(10)
C8 0.0658(17) 0.0615(15) 0.0500(14) 0.0083(12) 0.0144(12) -0.0026(13)
C9 0.0499(14) 0.0770(17) 0.0319(11) -0.0051(11) -0.0057(10) -0.0181(12)
C10 0.0419(12) 0.0439(11) 0.0322(10) -0.0035(9) -0.0038(9) -0.0050(9)
C11 0.0320(11) 0.0467(11) 0.0309(10) 0.0025(8) -0.0039(8) -0.0055(9)
C12 0.0308(12) 0.0752(16) 0.0455(13) 0.0068(11) -0.0073(10) -0.0071(11)
C13 0.0468(14) 0.095(2) 0.0412(13) 0.0003(13) -0.0113(11) -0.0319(14)
C14 0.0634(17) 0.0825(18) 0.0414(13) -0.0095(12) -0.0151(12) -0.0314(14)
C15 0.0419(14) 0.0923(19) 0.0414(13) 0.0146(13) -0.0162(10) -0.0139(13)
C16 0.0304(10) 0.0400(11) 0.0345(10) 0.0027(8) 0.0052(8) 0.0001(8)
C17 0.0311(10) 0.0314(9) 0.0358(10) -0.0004(8) 0.0032(8) 0.0000(8)
C18 0.0423(12) 0.0386(11) 0.0483(12) -0.0070(9) 0.0025(10) -0.0058(9)
C19 0.0591(15) 0.0333(11) 0.0651(16) -0.0053(10) 0.0115(13) -0.0028(10)
C20 0.0599(16) 0.0366(12) 0.0652(16) 0.0102(11) 0.0208(13) 0.0121(10)
C21 0.0394(12) 0.0528(13) 0.0469(13) 0.0120(10) 0.0045(10) 0.0076(10)
C22 0.0495(14) 0.0610(14) 0.0346(11) -0.0049(10) -0.0110(10) 0.0021(11)
N1 0.0520(11) 0.0500(10) 0.0335(9) 0.0015(8) -0.0004(8) 0.0178(9)
O1 0.0532(11) 0.0939(14) 0.0420(9) 0.0135(9) -0.0085(8) -0.0081(9)
O2 0.0470(10) 0.0720(11) 0.0438(9) 0.0065(8) 0.0037(7) -0.0098(8)
O3 0.0549(10) 0.0405(8) 0.0470(9) 0.0063(7) -0.0028(7) -0.0076(7)
S1 0.0381(3) 0.0336(3) 0.0285(3) -0.00111(18) -0.0045(2) 0.00010(19)

loop_
_atom_type_symbol
_atom_type_description
_atom_type_scat_dispersion_real
_atom_type_scat_dispersion_imag
_atom_type_scat_source
C C 0.0033 0.0016 'International Tables Vol C Tables 4.2.6.8 and 6.1.1.4'
H H 0.0000 0.0000 'International Tables Vol C Tables 4.2.6.8 and 6.1.1.4'
N N 0.0061 0.0033 'International Tables Vol C Tables 4.2.6.8 and 6.1.1.4'
O O 0.0106 0.0060 'International Tables Vol C Tables 4.2.6.8 and 6.1.1.4'
S S 0.1246 0.1234 'International Tables Vol C Tables 4.2.6.8 and 6.1.1.4'

loop_
_geom_angle_atom_site_label_1
_geom_angle_atom_site_label_2
_geom_angle_atom_site_label_3
_geom_angle
C6 C1 C2 119.65(18)
C6 C1 N1 117.82(19)
C2 C1 N1 122.36(19)
C3 C2 C1 117.65(18)
C3 C2 C10 122.83(18)
C1 C2 C10 119.27(18)
C4 C3 C2 122.36(19)
C4 C3 H3A 118.8
C2 C3 H3A 118.8
C5 C4 C3 119.07(19)
C5 C4 C7 122.17(19)
C3 C4 C7 118.76(19)
C6 C5 C4 119.7(2)
C6 C5 H5A 120.1
C4 C5 H5A 120.1
C5 C6 C1 121.5(2)
C5 C6 H6A 119.3
C1 C6 H6A 119.3
O1 C7 O2 123.2(2)
O1 C7 C4 125.5(2)
O2 C7 C4 111.30(19)
O2 C8 H8A 109.5
O2 C8 H8B 109.5
H8A C8 H8B 109.5
O2 C8 H8C 109.5
H8A C8 H8C 109.5
H8B C8 H8C 109.5
C14 C9 C15 99.9(2)
C14 C9 C10 105.89(18)
C15 C9 C10 101.37(19)
C14 C9 H9A 115.8
C15 C9 H9A 115.8
C10 C9 H9A 115.8
C2 C10 C9 114.29(17)
C2 C10 C11 117.62(16)
C9 C10 C11 101.91(17)
C2 C10 H10A 107.5
C9 C10 H10A 107.5
C11 C10 H10A 107.5
C16 C11 C12 116.42(18)
C16 C11 C10 114.96(16)
C12 C11 C10 101.90(16)
C16 C11 H11A 107.7
C12 C11 H11A 107.7
C10 C11 H11A 107.7
C13 C12 C15 100.1(2)
C13 C12 C11 104.5(2)
C15 C12 C11 101.89(17)
C13 C12 H12A 116.0
C15 C12 H12A 116.0
C11 C12 H12A 116.0
C14 C13 C12 107.9(2)
C14 C13 H13A 126.0
C12 C13 H13A 126.0
C13 C14 C9 107.5(2)
C13 C14 H14A 126.3
C9 C14 H14A 126.3
C9 C15 C12 94.06(19)
C9 C15 H15A 112.9
C12 C15 H15A 112.9
C9 C15 H15B 112.9
C12 C15 H15B 112.9
H15A C15 H15B 110.3
C21 C16 C17 115.87(19)
C21 C16 C11 122.95(19)
C17 C16 C11 121.14(17)
C18 C17 C16 122.11(18)
C18 C17 S1 118.92(16)
C16 C17 S1 118.93(14)
C19 C18 C17 120.0(2)
C19 C18 H18A 120.0
C17 C18 H18A 120.0
C20 C19 C18 119.3(2)
C20 C19 H19A 120.4
C18 C19 H19A 120.4
C19 C20 C21 121.0(2)
C19 C20 H20A 119.5
C21 C20 H20A 119.5
C20 C21 C16 121.7(2)
C20 C21 H21A 119.2
C16 C21 H21A 119.1
S1 C22 H22A 109.5
S1 C22 H22B 109.5
H22A C22 H22B 109.5
S1 C22 H22C 109.5
H22A C22 H22C 109.5
H22B C22 H22C 109.5
C1 N1 S1 124.43(14)
C7 O2 C8 116.48(19)
O3 S1 N1 116.44(10)
O3 S1 C22 105.20(10)
N1 S1 C22 106.49(11)
O3 S1 C17 110.88(9)
N1 S1 C17 110.51(9)
C22 S1 C17 106.64(10)

loop_
_geom_bond_atom_site_label_1
_geom_bond_atom_site_label_2
_geom_bond_distance
C1 C6 1.392(3)
C1 C2 1.409(3)
C1 N1 1.410(3)
C2 C3 1.391(3)
C2 C10 1.515(3)
C3 C4 1.389(3)
C3 H3A 0.9300
C4 C5 1.386(3)
C4 C7 1.484(3)
C5 C6 1.375(3)
C5 H5A 0.9300
C6 H6A 0.9300
C7 O1 1.200(3)
C7 O2 1.340(3)
C8 O2 1.437(3)
C8 H8A 0.9600
C8 H8B 0.9600
C8 H8C 0.9600
C9 C14 1.516(3)
C9 C15 1.531(4)
C9 C10 1.558(3)
C9 H9A 0.9800
C10 C11 1.596(3)
C10 H10A 0.9800
C11 C16 1.511(3)
C11 C12 1.563(3)
C11 H11A 0.9800
C12 C13 1.508(4)
C12 C15 1.531(3)
C12 H12A 0.9800
C13 C14 1.321(4)
C13 H13A 0.9300
C14 H14A 0.9300
C15 H15A 0.9700
C15 H15B 0.9700
C16 C21 1.394(3)
C16 C17 1.405(3)
C17 C18 1.388(3)
C17 S1 1.7827(19)
C18 C19 1.377(3)
C18 H18A 0.9300
C19 C20 1.364(4)
C19 H19A 0.9300
C20 C21 1.387(3)
C20 H20A 0.9300
C21 H21A 0.9300
C22 S1 1.768(2)
C22 H22A 0.9600
C22 H22B 0.9600
C22 H22C 0.9600
N1 S1 1.5194(18)
O3 S1 1.4434(15)
